data_1557562
loop_
_publ_author_name
'Anumula, Rajini'
'Xiao, Pin'
'Cui, Chaonan'
'Wu, Haiming'
'Cui, Ganglong'
'Fang, Wei-Hai'
'Luo, Zhixun'
'Yao, Jiannian'

_publ_section_title
;
 A small bimetallic Ag<sub>3</sub>Cu<sub>2</sub> nanocluster with dual
 emissions within and against Kasha's rule.
;
_journal_issue 14
_journal_name_full Nanoscale
_journal_page_first 7864
_journal_page_last 7869
_journal_paper_doi 10.1039/d0nr00471e
_journal_volume 12
_journal_year 2020
_chemical_formula_moiety 'C48 H54 Ag3 Cu2 S6, C24 H20 P, C H2 Cl2'
_chemical_formula_sum 'C73 H76 Ag3 Cl2 Cu2 P S6'
_chemical_formula_weight 1698.25
_space_group_crystal_system monoclinic
_space_group_IT_number 14
_space_group_name_Hall '-P 2yn'
_space_group_name_H-M_alt 'P 1 21/n 1'
_atom_sites_solution_hydrogens geom
_atom_sites_solution_primary dual
_audit_creation_date 2018-01-02
_audit_creation_method
;
Olex2 1.2
(compiled 2017.08.10 svn.r3458 for OlexSys, GUI svn.r5381)
;
_audit_update_record
;
2019-12-05 deposited with the CCDC.	2020-03-09 downloaded from the CCDC.
;
_cell_angle_alpha 90
_cell_angle_beta 94.2190(10)
_cell_angle_gamma 90
_cell_formula_units_Z 4
_cell_length_a 14.5564(11)
_cell_length_b 33.710(3)
_cell_length_c 14.6416(11)
_cell_measurement_reflns_used 21759
_cell_measurement_temperature 173(2)
_cell_measurement_theta_max 27.4827
_cell_measurement_theta_min 1.2081
_cell_volume 7165.1(10)
_computing_cell_refinement 'CrystalClear (Rigaku Inc., 2007)'
_computing_data_collection 'CrystalClear (Rigaku Inc., 2007)'
_computing_data_reduction 'CrystalClear (Rigaku Inc., 2007)'
_computing_molecular_graphics 'Olex2 (Dolomanov et al., 2009)'
_computing_publication_material 'CIFTAB (Sheldrick, 2013)'
_computing_structure_refinement 'ShelXL (Sheldrick, 2015)'
_computing_structure_solution 'ShelXT (Sheldrick, 2015)'
_diffrn_ambient_temperature 173.15
_diffrn_measured_fraction_theta_full 0.997
_diffrn_measured_fraction_theta_max 0.997
_diffrn_measurement_device_type 'MM007-HF CCD(Saturn 724+)'
_diffrn_measurement_method '\w scans at fixed \c = 45\%'
_diffrn_radiation_monochromator Confocal
_diffrn_radiation_type MoK\a
_diffrn_radiation_wavelength 0.71073
_diffrn_reflns_av_R_equivalents 0.0365
_diffrn_reflns_av_unetI/netI 0.0321
_diffrn_reflns_Laue_measured_fraction_full 0.997
_diffrn_reflns_Laue_measured_fraction_max 0.997
_diffrn_reflns_limit_h_max 18
_diffrn_reflns_limit_h_min -18
_diffrn_reflns_limit_k_max 43
_diffrn_reflns_limit_k_min -43
_diffrn_reflns_limit_l_max 18
_diffrn_reflns_limit_l_min -19
_diffrn_reflns_number 56439
_diffrn_reflns_point_group_measured_fraction_full 0.997
_diffrn_reflns_point_group_measured_fraction_max 0.997
_diffrn_reflns_theta_full 25.242
_diffrn_reflns_theta_max 27.486
_diffrn_reflns_theta_min 1.208
_diffrn_source 'Rotating Anode'
_exptl_absorpt_coefficient_mu 1.702
_exptl_absorpt_correction_T_max 1.00000
_exptl_absorpt_correction_T_min 0.87228
_exptl_absorpt_correction_type multi-scan
_exptl_absorpt_process_details 'CrystalClear (Rigaku Inc., 2007)'
_exptl_crystal_colour yellow
_exptl_crystal_density_diffrn 1.574
_exptl_crystal_description block
_exptl_crystal_F_000 3432
_exptl_crystal_size_max 0.289
_exptl_crystal_size_mid 0.163
_exptl_crystal_size_min 0.156
_refine_diff_density_max 1.431
_refine_diff_density_min -1.181
_refine_diff_density_rms 0.095
_refine_ls_extinction_method none
_refine_ls_goodness_of_fit_ref 1.134
_refine_ls_hydrogen_treatment constr
_refine_ls_matrix_type full
_refine_ls_number_parameters 796
_refine_ls_number_reflns 16363
_refine_ls_number_restraints 0
_refine_ls_restrained_S_all 1.134
_refine_ls_R_factor_all 0.0529
_refine_ls_R_factor_gt 0.0494
_refine_ls_shift/su_max 0.001
_refine_ls_shift/su_mean 0.000
_refine_ls_structure_factor_coef Fsqd
_refine_ls_weighting_details 'w=1/[\s^2^(Fo^2^)+(0.0313P)^2^+19.2445P] where P=(Fo^2^+2Fc^2^)/3'
_refine_ls_weighting_scheme calc
_refine_ls_wR_factor_gt 0.1095
_refine_ls_wR_factor_ref 0.1117
_reflns_Friedel_coverage 0.000
_reflns_number_gt 15406
_reflns_number_total 16363
_reflns_threshold_expression 'I > 2\s(I)'
_cod_data_source_file d0nr00471e2.cif
_cod_data_source_block mx6667
_cod_depositor_comments 'Adding full bibliography for 1557562.cif.'
_cod_original_cell_volume 7165.2(9)
_cod_database_code 1557562
_shelx_shelxl_version_number 2016/6
_shelx_space_group_comment
;
The symmetry employed for this shelxl refinement is uniquely defined
by the following loop, which should always be used as a source of
symmetry information in preference to the above space-group names.
They are only intended as comments.
;
_shelx_estimated_absorpt_t_max 0.777
_shelx_estimated_absorpt_t_min 0.639
_olex2_refinement_description
;
1. Fixed Uiso
 At 1.2 times of:
  All C(H) groups, All C(H,H) groups
 At 1.5 times of:
  All C(H,H,H) groups
2.a Secondary CH2 refined with riding coordinates:
 C73(H73A,H73B)
2.b Aromatic/amide H refined with riding coordinates:
 C3(H3), C5(H5), C6(H6), C11(H11), C13(H13), C14(H14), C19(H19), C21(H21),
 C22(H22), C27(H27), C29(H29), C30(H30), C35(H35), C37(H37), C38(H38), C43(H43),
  C45(H45), C46(H46), C50(H50), C51(H51), C52(H52), C53(H53), C54(H54),
 C56(H56), C57(H57), C58(H58), C59(H59), C60(H60), C62(H62), C63(H63), C64(H64),
  C65(H65), C66(H66), C68(H68), C69(H69), C70(H70), C71(H71), C72(H72)
2.c Idealised Me refined as rotating group:
 C7(H7A,H7B,H7C), C8(H8A,H8B,H8C), C15(H15A,H15B,H15C), C16(H16A,H16B,H16C),
 C23(H23A,H23B,H23C), C24(H24A,H24B,H24C), C31(H31A,H31B,H31C), C32(H32A,H32B,
 H32C), C39(H39A,H39B,H39C), C40(H40A,H40B,H40C), C47(H47A,H47B,H47C), C48(H48A,
 H48B,H48C)
;
_olex2_submission_special_instructions 'No special instructions were received'

loop_
_space_group_symop_operation_xyz
'x, y, z'
'-x+1/2, y+1/2, -z+1/2'
'-x, -y, -z'
'x-1/2, -y-1/2, z-1/2'

loop_
_atom_site_label
_atom_site_type_symbol
_atom_site_fract_x
_atom_site_fract_y
_atom_site_fract_z
_atom_site_U_iso_or_equiv
_atom_site_adp_type
_atom_site_occupancy
_atom_site_site_symmetry_order
_atom_site_calc_flag
_atom_site_refinement_flags_posn
_atom_site_refinement_flags_adp
_atom_site_refinement_flags_occupancy
_atom_site_disorder_assembly
_atom_site_disorder_group
Ag1 Ag 0.86514(2) 0.38132(2) 0.65877(2) 0.04323(9) Uani 1 1 d . . . . .
C1 C 0.9367(3) 0.38323(11) 0.8819(3) 0.0337(8) Uani 1 1 d . . . . .
Cu1 Cu 0.75732(3) 0.43000(2) 0.77605(3) 0.03136(10) Uani 1 1 d . . . . .
S1 S 0.91180(7) 0.41887(3) 0.79290(7) 0.0393(2) Uani 1 1 d . . . . .
S2 S 0.68116(7) 0.46972(3) 0.67217(8) 0.0404(2) Uani 1 1 d . . . . .
Ag2 Ag 0.64702(2) 0.40784(2) 0.59910(2) 0.04369(9) Uani 1 1 d . . . . .
Cu2 Cu 0.72157(3) 0.32516(2) 0.59372(3) 0.02664(9) Uani 1 1 d . . . . .
C2 C 1.0028(3) 0.35332(13) 0.8745(3) 0.0398(9) Uani 1 1 d . . . . .
Ag3 Ag 0.70952(2) 0.34758(2) 0.78667(2) 0.04399(9) Uani 1 1 d . . . . .
S3 S 0.85672(7) 0.34090(3) 0.52466(7) 0.0369(2) Uani 1 1 d . . . . .
C3 C 1.0211(3) 0.32771(12) 0.9486(3) 0.0448(10) Uani 1 1 d . . . . .
H3 H 1.064683 0.307023 0.943264 0.054 Uiso 1 1 calc R . . . .
S4 S 0.59273(7) 0.35030(3) 0.51797(7) 0.0370(2) Uani 1 1 d . . . . .
C4 C 0.9780(3) 0.33133(14) 1.0298(3) 0.0470(11) Uani 1 1 d . . . . .
S5 S 0.72377(7) 0.28404(3) 0.71714(7) 0.0364(2) Uani 1 1 d . . . . .
C5 C 0.9152(3) 0.36148(15) 1.0363(3) 0.0478(11) Uani 1 1 d . . . . .
H5 H 0.885946 0.365043 1.091618 0.057 Uiso 1 1 calc R . . . .
C6 C 0.8943(3) 0.38661(13) 0.9634(3) 0.0411(9) Uani 1 1 d . . . . .
H6 H 0.849627 0.406818 0.969096 0.049 Uiso 1 1 calc R . . . .
S6 S 0.66852(7) 0.40117(3) 0.88343(7) 0.0380(2) Uani 1 1 d . . . . .
C7 C 1.0539(4) 0.34825(19) 0.7895(4) 0.0647(15) Uani 1 1 d . . . . .
H7A H 1.010773 0.339904 0.738590 0.097 Uiso 1 1 calc GR . . . .
H7B H 1.101833 0.328035 0.800464 0.097 Uiso 1 1 calc GR . . . .
H7C H 1.082367 0.373502 0.774224 0.097 Uiso 1 1 calc GR . . . .
C8 C 0.9980(4) 0.30214(17) 1.1074(4) 0.0705(17) Uani 1 1 d . . . . .
H8A H 0.940650 0.289155 1.121975 0.106 Uiso 1 1 calc GR . . . .
H8B H 1.024588 0.316286 1.161560 0.106 Uiso 1 1 calc GR . . . .
H8C H 1.041741 0.282094 1.088921 0.106 Uiso 1 1 calc GR . . . .
C9 C 0.7578(3) 0.49590(11) 0.6031(3) 0.0384(9) Uani 1 1 d . . . . .
C10 C 0.7253(3) 0.51247(13) 0.5191(3) 0.0422(9) Uani 1 1 d . . . . .
C11 C 0.7848(3) 0.53570(14) 0.4726(3) 0.0491(11) Uani 1 1 d . . . . .
H11 H 0.762080 0.547773 0.416796 0.059 Uiso 1 1 calc R . . . .
C12 C 0.8761(3) 0.54228(14) 0.5032(4) 0.0510(11) Uani 1 1 d . . . . .
C13 C 0.9072(3) 0.52461(14) 0.5841(4) 0.0546(12) Uani 1 1 d . . . . .
H13 H 0.969668 0.527937 0.606398 0.066 Uiso 1 1 calc R . . . .
C14 C 0.8491(3) 0.50201(13) 0.6338(4) 0.0495(11) Uani 1 1 d . . . . .
H14 H 0.872152 0.490458 0.690058 0.059 Uiso 1 1 calc R . . . .
C15 C 0.6281(3) 0.50522(17) 0.4791(4) 0.0568(13) Uani 1 1 d . . . . .
H15A H 0.619402 0.476835 0.466902 0.085 Uiso 1 1 calc GR . . . .
H15B H 0.617481 0.520095 0.421786 0.085 Uiso 1 1 calc GR . . . .
H15C H 0.584377 0.514038 0.522683 0.085 Uiso 1 1 calc GR . . . .
C16 C 0.9381(4) 0.56759(18) 0.4495(4) 0.0697(16) Uani 1 1 d . . . . .
H16A H 0.951107 0.553807 0.392945 0.105 Uiso 1 1 calc GR . . . .
H16B H 0.995988 0.572524 0.486280 0.105 Uiso 1 1 calc GR . . . .
H16C H 0.907637 0.592907 0.434315 0.105 Uiso 1 1 calc GR . . . .
C17 C 0.8259(2) 0.37124(11) 0.4272(3) 0.0312(8) Uani 1 1 d . . . . .
C18 C 0.8158(2) 0.35307(12) 0.3406(3) 0.0322(8) Uani 1 1 d . . . . .
C19 C 0.7928(3) 0.37655(13) 0.2647(3) 0.0381(9) Uani 1 1 d . . . . .
H19 H 0.782405 0.364004 0.206763 0.046 Uiso 1 1 calc R . . . .
C20 C 0.7842(3) 0.41765(14) 0.2691(3) 0.0417(9) Uani 1 1 d . . . . .
C21 C 0.7961(3) 0.43479(13) 0.3557(3) 0.0420(9) Uani 1 1 d . . . . .
H21 H 0.790208 0.462726 0.361466 0.050 Uiso 1 1 calc R . . . .
C22 C 0.8162(3) 0.41221(12) 0.4336(3) 0.0369(8) Uani 1 1 d . . . . .
H22 H 0.823429 0.424754 0.491835 0.044 Uiso 1 1 calc R . . . .
C23 C 0.8317(3) 0.30926(13) 0.3297(3) 0.0446(10) Uani 1 1 d . . . . .
H23A H 0.897005 0.303259 0.344093 0.067 Uiso 1 1 calc GR . . . .
H23B H 0.813856 0.301419 0.266372 0.067 Uiso 1 1 calc GR . . . .
H23C H 0.794470 0.294563 0.371387 0.067 Uiso 1 1 calc GR . . . .
C24 C 0.7626(4) 0.44179(18) 0.1845(4) 0.0648(15) Uani 1 1 d . . . . .
H24A H 0.812669 0.460703 0.177074 0.097 Uiso 1 1 calc GR . . . .
H24B H 0.704909 0.456266 0.189855 0.097 Uiso 1 1 calc GR . . . .
H24C H 0.756231 0.424193 0.131123 0.097 Uiso 1 1 calc GR . . . .
C25 C 0.4874(3) 0.33627(11) 0.5665(3) 0.0327(8) Uani 1 1 d . . . . .
C26 C 0.4044(3) 0.35258(12) 0.5304(3) 0.0394(9) Uani 1 1 d . . . . .
C27 C 0.3227(3) 0.33909(14) 0.5636(3) 0.0446(10) Uani 1 1 d . . . . .
H27 H 0.266257 0.350428 0.539479 0.054 Uiso 1 1 calc R . . . .
C28 C 0.3197(3) 0.30981(13) 0.6304(3) 0.0418(9) Uani 1 1 d . . . . .
C29 C 0.4037(3) 0.29481(13) 0.6666(3) 0.0409(9) Uani 1 1 d . . . . .
H29 H 0.404578 0.275324 0.713557 0.049 Uiso 1 1 calc R . . . .
C30 C 0.4861(3) 0.30788(11) 0.6353(3) 0.0362(8) Uani 1 1 d . . . . .
H30 H 0.542584 0.297259 0.661287 0.043 Uiso 1 1 calc R . . . .
C31 C 0.4016(4) 0.38378(16) 0.4569(4) 0.0572(13) Uani 1 1 d . . . . .
H31A H 0.438805 0.406610 0.478437 0.086 Uiso 1 1 calc GR . . . .
H31B H 0.337769 0.392250 0.442442 0.086 Uiso 1 1 calc GR . . . .
H31C H 0.426387 0.372813 0.401766 0.086 Uiso 1 1 calc GR . . . .
C32 C 0.2298(3) 0.29434(19) 0.6597(4) 0.0606(14) Uani 1 1 d . . . . .
H32A H 0.179749 0.311914 0.636570 0.091 Uiso 1 1 calc GR . . . .
H32B H 0.231957 0.293390 0.726691 0.091 Uiso 1 1 calc GR . . . .
H32C H 0.219027 0.267600 0.634880 0.091 Uiso 1 1 calc GR . . . .
C33 C 0.8369(3) 0.26601(11) 0.7498(3) 0.0321(8) Uani 1 1 d . . . . .
C34 C 0.8612(3) 0.25421(11) 0.8401(3) 0.0366(8) Uani 1 1 d . . . . .
C35 C 0.9478(3) 0.23717(12) 0.8597(3) 0.0413(9) Uani 1 1 d . . . . .
H35 H 0.964211 0.228437 0.920424 0.050 Uiso 1 1 calc R . . . .
C36 C 1.0109(3) 0.23250(12) 0.7939(3) 0.0405(9) Uani 1 1 d . . . . .
C37 C 0.9853(3) 0.24462(14) 0.7050(3) 0.0432(10) Uani 1 1 d . . . . .
H37 H 1.027109 0.241483 0.658643 0.052 Uiso 1 1 calc R . . . .
C38 C 0.8997(3) 0.26121(13) 0.6834(3) 0.0403(9) Uani 1 1 d . . . . .
H38 H 0.883447 0.269466 0.622276 0.048 Uiso 1 1 calc R . . . .
C39 C 0.7995(3) 0.26157(16) 0.9168(3) 0.0515(11) Uani 1 1 d . . . . .
H39A H 0.797053 0.290092 0.929422 0.077 Uiso 1 1 calc GR . . . .
H39B H 0.824141 0.247589 0.972017 0.077 Uiso 1 1 calc GR . . . .
H39C H 0.737386 0.251819 0.898941 0.077 Uiso 1 1 calc GR . . . .
C40 C 1.1055(3) 0.21586(16) 0.8176(4) 0.0547(12) Uani 1 1 d . . . . .
H40A H 1.141017 0.234471 0.857610 0.082 Uiso 1 1 calc GR . . . .
H40B H 1.136829 0.211819 0.761339 0.082 Uiso 1 1 calc GR . . . .
H40C H 1.100213 0.190432 0.849236 0.082 Uiso 1 1 calc GR . . . .
C41 C 0.5508(3) 0.41311(11) 0.8536(3) 0.0325(8) Uani 1 1 d . . . . .
C42 C 0.5026(3) 0.43607(11) 0.9142(3) 0.0329(8) Uani 1 1 d . . . . .
C43 C 0.4117(3) 0.44563(12) 0.8902(3) 0.0371(9) Uani 1 1 d . . . . .
H43 H 0.380374 0.462195 0.930162 0.045 Uiso 1 1 calc R . . . .
C44 C 0.3637(3) 0.43220(13) 0.8102(3) 0.0407(9) Uani 1 1 d . . . . .
C45 C 0.4116(3) 0.40880(14) 0.7518(3) 0.0435(10) Uani 1 1 d . . . . .
H45 H 0.381167 0.399138 0.696676 0.052 Uiso 1 1 calc R . . . .
C46 C 0.5035(3) 0.39933(13) 0.7731(3) 0.0401(9) Uani 1 1 d . . . . .
H46 H 0.534875 0.383189 0.732276 0.048 Uiso 1 1 calc R . . . .
C47 C 0.5483(3) 0.44975(14) 1.0041(3) 0.0456(10) Uani 1 1 d . . . . .
H47A H 0.572893 0.426771 1.038840 0.068 Uiso 1 1 calc GR . . . .
H47B H 0.503078 0.463433 1.039218 0.068 Uiso 1 1 calc GR . . . .
H47C H 0.598698 0.467971 0.992835 0.068 Uiso 1 1 calc GR . . . .
C48 C 0.2634(3) 0.44142(18) 0.7904(4) 0.0588(13) Uani 1 1 d . . . . .
H48A H 0.233425 0.443067 0.848055 0.088 Uiso 1 1 calc GR . . . .
H48B H 0.234336 0.420395 0.752095 0.088 Uiso 1 1 calc GR . . . .
H48C H 0.256811 0.466833 0.758034 0.088 Uiso 1 1 calc GR . . . .
P1 P 0.25858(6) 0.38972(3) 0.14168(7) 0.02839(19) Uani 1 1 d . . . . .
C49 C 0.1854(3) 0.37530(11) 0.2297(3) 0.0335(8) Uani 1 1 d . . . . .
C50 C 0.2150(3) 0.34519(14) 0.2897(3) 0.0419(9) Uani 1 1 d . . . . .
H50 H 0.272931 0.332740 0.284341 0.050 Uiso 1 1 calc R . . . .
C51 C 0.1589(3) 0.33353(15) 0.3578(3) 0.0503(11) Uani 1 1 d . . . . .
H51 H 0.177982 0.312655 0.398394 0.060 Uiso 1 1 calc R . . . .
C52 C 0.0752(3) 0.35223(15) 0.3665(3) 0.0491(11) Uani 1 1 d . . . . .
H52 H 0.037351 0.344094 0.413226 0.059 Uiso 1 1 calc R . . . .
C53 C 0.0468(3) 0.38229(15) 0.3085(3) 0.0487(11) Uani 1 1 d . . . . .
H53 H -0.010380 0.395122 0.315397 0.058 Uiso 1 1 calc R . . . .
C54 C 0.1014(3) 0.39415(13) 0.2392(3) 0.0403(9) Uani 1 1 d . . . . .
H54 H 0.081528 0.414971 0.198745 0.048 Uiso 1 1 calc R . . . .
C55 C 0.2098(2) 0.43182(10) 0.0801(2) 0.0281(7) Uani 1 1 d . . . . .
C56 C 0.2483(3) 0.46965(11) 0.0859(3) 0.0315(8) Uani 1 1 d . . . . .
H56 H 0.303644 0.474176 0.122859 0.038 Uiso 1 1 calc R . . . .
C57 C 0.2055(3) 0.50057(11) 0.0375(3) 0.0353(8) Uani 1 1 d . . . . .
H57 H 0.231845 0.526356 0.041253 0.042 Uiso 1 1 calc R . . . .
C58 C 0.1246(3) 0.49431(12) -0.0163(3) 0.0358(8) Uani 1 1 d . . . . .
H58 H 0.094971 0.515850 -0.048271 0.043 Uiso 1 1 calc R . . . .
C59 C 0.0869(3) 0.45681(12) -0.0235(3) 0.0360(8) Uani 1 1 d . . . . .
H59 H 0.032095 0.452469 -0.061447 0.043 Uiso 1 1 calc R . . . .
C60 C 0.1287(3) 0.42547(11) 0.0244(3) 0.0339(8) Uani 1 1 d . . . . .
H60 H 0.102389 0.399692 0.019602 0.041 Uiso 1 1 calc R . . . .
C61 C 0.2686(3) 0.35090(11) 0.0593(3) 0.0310(8) Uani 1 1 d . . . . .
C62 C 0.3026(3) 0.36156(12) -0.0239(3) 0.0406(9) Uani 1 1 d . . . . .
H62 H 0.317613 0.388461 -0.035127 0.049 Uiso 1 1 calc R . . . .
C63 C 0.3144(3) 0.33308(13) -0.0904(3) 0.0468(10) Uani 1 1 d . . . . .
H63 H 0.337800 0.340448 -0.146896 0.056 Uiso 1 1 calc R . . . .
C64 C 0.2922(3) 0.29419(13) -0.0745(3) 0.0473(11) Uani 1 1 d . . . . .
H64 H 0.300674 0.274656 -0.119869 0.057 Uiso 1 1 calc R . . . .
C65 C 0.2577(3) 0.28339(12) 0.0073(3) 0.0454(10) Uani 1 1 d . . . . .
H65 H 0.241695 0.256504 0.017289 0.054 Uiso 1 1 calc R . . . .
C66 C 0.2462(3) 0.31140(11) 0.0753(3) 0.0371(9) Uani 1 1 d . . . . .
H66 H 0.223293 0.303737 0.131838 0.045 Uiso 1 1 calc R . . . .
C67 C 0.3708(2) 0.40091(11) 0.1943(3) 0.0307(7) Uani 1 1 d . . . . .
C68 C 0.4465(3) 0.37728(14) 0.1788(3) 0.0422(9) Uani 1 1 d . . . . .
H68 H 0.439618 0.355052 0.138966 0.051 Uiso 1 1 calc R . . . .
C69 C 0.5316(3) 0.38626(16) 0.2213(3) 0.0509(12) Uani 1 1 d . . . . .
H69 H 0.582993 0.369771 0.211938 0.061 Uiso 1 1 calc R . . . .
C70 C 0.5425(3) 0.41917(15) 0.2776(3) 0.0471(11) Uani 1 1 d . . . . .
H70 H 0.601548 0.425437 0.306022 0.057 Uiso 1 1 calc R . . . .
C71 C 0.4679(3) 0.44285(13) 0.2926(3) 0.0411(9) Uani 1 1 d . . . . .
H71 H 0.475898 0.465729 0.330197 0.049 Uiso 1 1 calc R . . . .
C72 C 0.3813(3) 0.43342(12) 0.2530(3) 0.0352(8) Uani 1 1 d . . . . .
H72 H 0.329438 0.449003 0.265818 0.042 Uiso 1 1 calc R . . . .
Cl1 Cl 0.47213(14) 0.74151(7) 0.05395(17) 0.1060(7) Uani 1 1 d . . . . .
Cl2 Cl 0.36100(15) 0.68449(5) -0.05645(13) 0.0878(5) Uani 1 1 d . . . . .
C73 C 0.4399(5) 0.6929(3) 0.0366(8) 0.153(5) Uani 1 1 d . . . . .
H73A H 0.413137 0.683080 0.092547 0.183 Uiso 1 1 calc R . . . .
H73B H 0.495873 0.677021 0.028133 0.183 Uiso 1 1 calc R . . . .

loop_
_atom_site_aniso_label
_atom_site_aniso_U_11
_atom_site_aniso_U_22
_atom_site_aniso_U_33
_atom_site_aniso_U_23
_atom_site_aniso_U_13
_atom_site_aniso_U_12
Ag1 0.04198(18) 0.0581(2) 0.02914(15) -0.00056(13) -0.00039(12) -0.00926(15)
C1 0.0293(19) 0.0343(19) 0.037(2) -0.0029(16) -0.0020(15) -0.0050(15)
Cu1 0.0304(2) 0.0291(2) 0.0343(2) -0.00110(18) 0.00060(18) -0.00114(18)
S1 0.0405(5) 0.0419(5) 0.0349(5) 0.0037(4) -0.0023(4) -0.0072(4)
S2 0.0380(5) 0.0307(5) 0.0527(6) -0.0038(4) 0.0056(4) -0.0031(4)
Ag2 0.04592(19) 0.03223(16) 0.0531(2) -0.00489(13) 0.00487(15) -0.01078(13)
Cu2 0.0270(2) 0.0268(2) 0.0263(2) -0.00086(16) 0.00274(16) -0.00049(16)
C2 0.034(2) 0.041(2) 0.043(2) -0.0129(18) -0.0029(17) 0.0010(17)
Ag3 0.04490(19) 0.03679(16) 0.0513(2) -0.00819(14) 0.01031(14) 0.00652(13)
S3 0.0333(5) 0.0471(6) 0.0307(5) 0.0040(4) 0.0041(4) 0.0032(4)
C3 0.040(2) 0.030(2) 0.062(3) -0.0059(19) -0.010(2) 0.0056(17)
S4 0.0432(6) 0.0355(5) 0.0326(5) -0.0015(4) 0.0045(4) -0.0080(4)
C4 0.039(2) 0.043(2) 0.057(3) 0.011(2) -0.006(2) -0.0087(19)
S5 0.0322(5) 0.0343(5) 0.0424(5) -0.0035(4) 0.0016(4) 0.0029(4)
C5 0.042(2) 0.058(3) 0.044(2) 0.012(2) 0.0066(19) 0.000(2)
C6 0.037(2) 0.045(2) 0.042(2) 0.0040(18) 0.0065(17) 0.0058(18)
S6 0.0386(5) 0.0372(5) 0.0389(5) -0.0051(4) 0.0067(4) 0.0016(4)
C7 0.051(3) 0.092(4) 0.051(3) -0.023(3) 0.000(2) 0.021(3)
C8 0.070(4) 0.053(3) 0.086(4) 0.031(3) -0.010(3) -0.010(3)
C9 0.039(2) 0.0281(18) 0.048(2) -0.0065(17) 0.0033(18) -0.0047(16)
C10 0.038(2) 0.043(2) 0.046(2) -0.0093(19) 0.0027(18) -0.0021(18)
C11 0.055(3) 0.050(3) 0.042(2) -0.004(2) 0.005(2) -0.007(2)
C12 0.051(3) 0.045(2) 0.058(3) -0.003(2) 0.008(2) -0.013(2)
C13 0.040(3) 0.046(3) 0.076(4) 0.002(2) -0.001(2) -0.011(2)
C14 0.046(3) 0.037(2) 0.064(3) 0.006(2) -0.006(2) -0.0071(19)
C15 0.043(3) 0.073(3) 0.052(3) 0.001(3) -0.007(2) -0.006(2)
C16 0.066(4) 0.070(4) 0.075(4) 0.010(3) 0.013(3) -0.021(3)
C17 0.0235(17) 0.0381(19) 0.0321(18) 0.0002(15) 0.0027(14) -0.0033(14)
C18 0.0226(17) 0.041(2) 0.0336(19) -0.0028(16) 0.0053(14) -0.0063(15)
C19 0.032(2) 0.054(2) 0.0284(19) -0.0030(17) 0.0028(15) -0.0068(18)
C20 0.032(2) 0.053(2) 0.041(2) 0.0073(19) 0.0059(17) -0.0037(18)
C21 0.038(2) 0.038(2) 0.050(2) 0.0043(18) 0.0056(18) 0.0002(17)
C22 0.033(2) 0.040(2) 0.037(2) -0.0066(17) 0.0036(16) -0.0005(16)
C23 0.043(2) 0.039(2) 0.052(3) -0.0134(19) 0.0024(19) -0.0084(18)
C24 0.069(4) 0.075(4) 0.050(3) 0.025(3) 0.003(3) -0.002(3)
C25 0.040(2) 0.0287(17) 0.0293(18) -0.0069(14) 0.0026(15) -0.0058(15)
C26 0.047(2) 0.037(2) 0.033(2) -0.0029(16) -0.0014(17) -0.0008(18)
C27 0.040(2) 0.054(3) 0.039(2) -0.0080(19) -0.0030(18) 0.001(2)
C28 0.041(2) 0.048(2) 0.037(2) -0.0116(18) 0.0075(17) -0.0059(18)
C29 0.047(2) 0.038(2) 0.038(2) 0.0018(17) 0.0072(18) -0.0058(18)
C30 0.035(2) 0.0317(19) 0.042(2) -0.0025(16) 0.0025(16) -0.0026(16)
C31 0.055(3) 0.063(3) 0.052(3) 0.018(2) -0.004(2) 0.008(2)
C32 0.045(3) 0.087(4) 0.052(3) -0.008(3) 0.013(2) -0.011(3)
C33 0.0301(19) 0.0292(18) 0.037(2) -0.0005(15) 0.0004(15) -0.0023(14)
C34 0.041(2) 0.0292(18) 0.040(2) 0.0018(16) 0.0059(17) -0.0033(16)
C35 0.045(2) 0.037(2) 0.041(2) 0.0092(17) -0.0025(18) -0.0018(18)
C36 0.034(2) 0.038(2) 0.049(2) 0.0081(18) -0.0041(17) -0.0009(17)
C37 0.037(2) 0.051(2) 0.043(2) 0.0024(19) 0.0069(18) 0.0076(19)
C38 0.039(2) 0.047(2) 0.034(2) 0.0003(17) 0.0005(17) 0.0079(18)
C39 0.051(3) 0.063(3) 0.042(2) 0.008(2) 0.012(2) 0.004(2)
C40 0.042(3) 0.065(3) 0.056(3) 0.014(2) -0.005(2) 0.006(2)
C41 0.039(2) 0.0277(17) 0.0321(19) -0.0043(14) 0.0111(15) -0.0066(15)
C42 0.040(2) 0.0288(18) 0.0308(18) -0.0036(14) 0.0063(15) -0.0040(15)
C43 0.042(2) 0.0334(19) 0.037(2) -0.0065(16) 0.0110(17) 0.0013(16)
C44 0.043(2) 0.040(2) 0.040(2) 0.0023(17) 0.0080(18) -0.0019(18)
C45 0.043(2) 0.055(3) 0.033(2) -0.0087(19) 0.0040(17) -0.009(2)
C46 0.044(2) 0.041(2) 0.036(2) -0.0129(17) 0.0081(17) -0.0050(18)
C47 0.046(2) 0.055(3) 0.036(2) -0.0165(19) 0.0048(18) 0.003(2)
C48 0.045(3) 0.079(4) 0.051(3) -0.004(3) -0.002(2) 0.007(3)
P1 0.0257(4) 0.0259(4) 0.0332(5) -0.0001(4) -0.0003(4) 0.0002(3)
C49 0.0290(19) 0.0345(19) 0.037(2) -0.0011(16) 0.0018(15) -0.0047(15)
C50 0.038(2) 0.050(2) 0.038(2) 0.0055(18) 0.0004(17) -0.0011(18)
C51 0.055(3) 0.054(3) 0.041(2) 0.011(2) 0.000(2) -0.012(2)
C52 0.048(3) 0.059(3) 0.041(2) -0.003(2) 0.011(2) -0.019(2)
C53 0.035(2) 0.058(3) 0.054(3) 0.001(2) 0.0106(19) -0.005(2)
C54 0.033(2) 0.042(2) 0.045(2) 0.0023(18) 0.0044(17) 0.0001(17)
C55 0.0252(17) 0.0265(17) 0.0325(18) -0.0011(14) 0.0016(14) 0.0008(13)
C56 0.0273(18) 0.0297(18) 0.037(2) -0.0026(15) -0.0020(15) -0.0008(14)
C57 0.034(2) 0.0271(18) 0.045(2) 0.0005(16) 0.0044(16) -0.0031(15)
C58 0.033(2) 0.0333(19) 0.041(2) 0.0065(16) 0.0026(16) 0.0076(16)
C59 0.0288(19) 0.039(2) 0.039(2) 0.0014(17) -0.0051(15) 0.0012(16)
C60 0.0317(19) 0.0287(18) 0.041(2) 0.0005(15) -0.0028(16) -0.0058(15)
C61 0.0284(18) 0.0284(17) 0.0356(19) 0.0003(15) -0.0018(15) 0.0012(14)
C62 0.050(2) 0.0291(19) 0.044(2) -0.0012(17) 0.0120(19) -0.0045(17)
C63 0.057(3) 0.041(2) 0.043(2) -0.0035(19) 0.011(2) 0.002(2)
C64 0.060(3) 0.035(2) 0.045(2) -0.0091(18) -0.004(2) 0.009(2)
C65 0.060(3) 0.0248(18) 0.050(3) -0.0014(17) -0.002(2) -0.0006(18)
C66 0.044(2) 0.0289(18) 0.038(2) 0.0033(16) 0.0002(17) -0.0002(16)
C67 0.0262(18) 0.0341(18) 0.0316(18) 0.0019(15) -0.0006(14) 0.0014(14)
C68 0.034(2) 0.047(2) 0.045(2) -0.0065(19) 0.0000(17) 0.0054(18)
C69 0.028(2) 0.067(3) 0.057(3) -0.006(2) -0.0017(19) 0.014(2)
C70 0.028(2) 0.069(3) 0.043(2) 0.000(2) -0.0048(17) -0.003(2)
C71 0.037(2) 0.046(2) 0.039(2) -0.0040(18) -0.0035(17) -0.0037(18)
C72 0.033(2) 0.038(2) 0.0332(19) -0.0013(16) -0.0018(15) 0.0024(16)
Cl1 0.0814(12) 0.1046(15) 0.1316(18) -0.0388(13) 0.0059(12) 0.0111(11)
Cl2 0.1113(14) 0.0742(10) 0.0822(11) -0.0096(9) 0.0367(10) -0.0225(10)
C73 0.059(4) 0.136(8) 0.264(13) 0.143(9) 0.022(6) 0.007(5)

loop_
_atom_type_symbol
_atom_type_description
_atom_type_scat_dispersion_real
_atom_type_scat_dispersion_imag
_atom_type_scat_source
C C 0.0033 0.0016 'International Tables Vol C Tables 4.2.6.8 and 6.1.1.4'
H H 0.0000 0.0000 'International Tables Vol C Tables 4.2.6.8 and 6.1.1.4'
Ag Ag -0.8971 1.1015 'International Tables Vol C Tables 4.2.6.8 and 6.1.1.4'
Cl Cl 0.1484 0.1585 'International Tables Vol C Tables 4.2.6.8 and 6.1.1.4'
Cu Cu 0.3201 1.2651 'International Tables Vol C Tables 4.2.6.8 and 6.1.1.4'
P P 0.1023 0.0942 'International Tables Vol C Tables 4.2.6.8 and 6.1.1.4'
S S 0.1246 0.1234 'International Tables Vol C Tables 4.2.6.8 and 6.1.1.4'

loop_
_geom_angle_atom_site_label_1
_geom_angle_atom_site_label_2
_geom_angle_atom_site_label_3
_geom_angle
_geom_angle_site_symmetry_1
_geom_angle_site_symmetry_3
_geom_angle_publ_flag
Cu1 Ag1 Ag2 57.505(13) . . ?
Cu1 Ag1 Cu2 98.821(17) . . ?
Cu1 Ag1 Ag3 55.196(13) . . ?
S1 Ag1 Cu1 49.57(3) . . ?
S1 Ag1 Ag2 106.21(3) . . ?
S1 Ag1 Cu2 139.66(3) . . ?
S1 Ag1 Ag3 83.11(3) . . ?
Cu2 Ag1 Ag2 56.479(12) . . ?
Cu2 Ag1 Ag3 56.613(13) . . ?
Ag3 Ag1 Ag2 63.664(12) . . ?
S3 Ag1 Cu1 143.99(3) . . ?
S3 Ag1 S1 166.42(4) . . ?
S3 Ag1 Ag2 86.99(3) . . ?
S3 Ag1 Cu2 50.98(3) . . ?
S3 Ag1 Ag3 106.18(3) . . ?
C2 C1 S1 122.0(3) . . ?
C6 C1 S1 119.5(3) . . ?
C6 C1 C2 118.4(4) . . ?
Ag1 Cu1 Ag2 68.479(14) . . ?
S1 Cu1 Ag1 53.17(3) . . ?
S1 Cu1 Ag2 120.52(3) . . ?
S1 Cu1 Ag3 94.36(3) . . ?
S1 Cu1 S6 116.92(4) . . ?
S2 Cu1 Ag1 101.31(3) . . ?
S2 Cu1 S1 127.15(4) . . ?
S2 Cu1 Ag2 50.83(3) . . ?
S2 Cu1 Ag3 120.13(3) . . ?
S2 Cu1 S6 115.78(4) . . ?
Ag3 Cu1 Ag1 68.309(14) . . ?
Ag3 Cu1 Ag2 72.146(14) . . ?
S6 Cu1 Ag1 120.93(3) . . ?
S6 Cu1 Ag2 100.89(3) . . ?
S6 Cu1 Ag3 53.75(3) . . ?
C1 S1 Ag1 105.81(13) . . ?
C1 S1 Cu1 109.60(13) . . ?
Cu1 S1 Ag1 77.26(3) . . ?
Cu1 S2 Ag2 81.89(4) . . ?
C9 S2 Cu1 112.16(15) . . ?
C9 S2 Ag2 107.21(14) . . ?
Cu1 Ag2 Ag1 54.016(12) . . ?
S2 Ag2 Ag1 87.37(3) . . ?
S2 Ag2 Cu1 47.28(3) . . ?
S2 Ag2 Cu2 139.78(3) . . ?
Cu2 Ag2 Ag1 54.577(12) . . ?
Cu2 Ag2 Cu1 94.672(16) . . ?
S4 Ag2 Ag1 100.73(3) . . ?
S4 Ag2 Cu1 139.58(3) . . ?
S4 Ag2 S2 171.79(4) . . ?
S4 Ag2 Cu2 48.36(3) . . ?
Ag1 Cu2 Ag2 68.944(14) . . ?
Ag1 Cu2 Ag3 67.225(13) . . ?
Ag3 Cu2 Ag2 71.831(14) . . ?
S3 Cu2 Ag1 52.46(3) . . ?
S3 Cu2 Ag2 96.79(3) . . ?
S3 Cu2 Ag3 117.94(3) . . ?
S4 Cu2 Ag1 117.49(3) . . ?
S4 Cu2 Ag2 51.51(3) . . ?
S4 Cu2 Ag3 105.51(3) . . ?
S4 Cu2 S3 113.26(4) . . ?
S4 Cu2 S5 125.30(4) . . ?
S5 Cu2 Ag1 99.65(3) . . ?
S5 Cu2 Ag2 122.01(3) . . ?
S5 Cu2 Ag3 52.59(3) . . ?
S5 Cu2 S3 121.23(4) . . ?
C1 C2 C7 121.9(4) . . ?
C3 C2 C1 118.5(4) . . ?
C3 C2 C7 119.6(4) . . ?
Cu1 Ag3 Ag1 56.494(13) . . ?
Cu1 Ag3 Cu2 99.486(17) . . ?
Cu2 Ag3 Ag1 56.162(12) . . ?
S5 Ag3 Ag1 88.98(3) . . ?
S5 Ag3 Cu1 144.70(3) . . ?
S5 Ag3 Cu2 49.21(3) . . ?
S5 Ag3 S6 163.96(4) . . ?
S6 Ag3 Ag1 106.93(3) . . ?
S6 Ag3 Cu1 51.31(3) . . ?
S6 Ag3 Cu2 142.74(3) . . ?
Cu2 S3 Ag1 76.56(3) . . ?
C17 S3 Ag1 108.96(13) . . ?
C17 S3 Cu2 107.77(12) . . ?
C2 C3 H3 118.7 . . ?
C4 C3 C2 122.5(4) . . ?
C4 C3 H3 118.7 . . ?
Cu2 S4 Ag2 80.12(4) . . ?
C25 S4 Ag2 106.17(12) . . ?
C25 S4 Cu2 113.94(14) . . ?
C3 C4 C8 120.7(5) . . ?
C5 C4 C3 117.9(4) . . ?
C5 C4 C8 121.3(5) . . ?
Cu2 S5 Ag3 78.20(3) . . ?
C33 S5 Cu2 112.25(13) . . ?
C33 S5 Ag3 107.34(13) . . ?
C4 C5 H5 119.7 . . ?
C4 C5 C6 120.7(4) . . ?
C6 C5 H5 119.7 . . ?
C1 C6 H6 119.0 . . ?
C5 C6 C1 121.9(4) . . ?
C5 C6 H6 119.0 . . ?
Cu1 S6 Ag3 74.93(3) . . ?
C41 S6 Cu1 108.22(13) . . ?
C41 S6 Ag3 107.57(13) . . ?
C2 C7 H7A 109.5 . . ?
C2 C7 H7B 109.5 . . ?
C2 C7 H7C 109.5 . . ?
H7A C7 H7B 109.5 . . ?
H7A C7 H7C 109.5 . . ?
H7B C7 H7C 109.5 . . ?
C4 C8 H8A 109.5 . . ?
C4 C8 H8B 109.5 . . ?
C4 C8 H8C 109.5 . . ?
H8A C8 H8B 109.5 . . ?
H8A C8 H8C 109.5 . . ?
H8B C8 H8C 109.5 . . ?
C10 C9 S2 120.5(3) . . ?
C14 C9 S2 120.8(4) . . ?
C14 C9 C10 118.6(4) . . ?
C9 C10 C15 121.5(4) . . ?
C11 C10 C9 118.3(4) . . ?
C11 C10 C15 120.2(4) . . ?
C10 C11 H11 118.3 . . ?
C10 C11 C12 123.4(5) . . ?
C12 C11 H11 118.3 . . ?
C11 C12 C16 121.2(5) . . ?
C13 C12 C11 117.2(4) . . ?
C13 C12 C16 121.7(5) . . ?
C12 C13 H13 119.4 . . ?
C12 C13 C14 121.1(5) . . ?
C14 C13 H13 119.4 . . ?
C9 C14 H14 119.3 . . ?
C13 C14 C9 121.3(5) . . ?
C13 C14 H14 119.3 . . ?
C10 C15 H15A 109.5 . . ?
C10 C15 H15B 109.5 . . ?
C10 C15 H15C 109.5 . . ?
H15A C15 H15B 109.5 . . ?
H15A C15 H15C 109.5 . . ?
H15B C15 H15C 109.5 . . ?
C12 C16 H16A 109.5 . . ?
C12 C16 H16B 109.5 . . ?
C12 C16 H16C 109.5 . . ?
H16A C16 H16B 109.5 . . ?
H16A C16 H16C 109.5 . . ?
H16B C16 H16C 109.5 . . ?
C18 C17 S3 118.3(3) . . ?
C22 C17 S3 122.3(3) . . ?
C22 C17 C18 119.3(4) . . ?
C17 C18 C23 121.1(4) . . ?
C19 C18 C17 118.5(4) . . ?
C19 C18 C23 120.3(4) . . ?
C18 C19 H19 118.4 . . ?
C18 C19 C20 123.2(4) . . ?
C20 C19 H19 118.4 . . ?
C19 C20 C24 121.1(4) . . ?
C21 C20 C19 116.7(4) . . ?
C21 C20 C24 122.2(5) . . ?
C20 C21 H21 119.1 . . ?
C22 C21 C20 121.8(4) . . ?
C22 C21 H21 119.1 . . ?
C17 C22 H22 119.8 . . ?
C21 C22 C17 120.4(4) . . ?
C21 C22 H22 119.8 . . ?
C18 C23 H23A 109.5 . . ?
C18 C23 H23B 109.5 . . ?
C18 C23 H23C 109.5 . . ?
H23A C23 H23B 109.5 . . ?
H23A C23 H23C 109.5 . . ?
H23B C23 H23C 109.5 . . ?
C20 C24 H24A 109.5 . . ?
C20 C24 H24B 109.5 . . ?
C20 C24 H24C 109.5 . . ?
H24A C24 H24B 109.5 . . ?
H24A C24 H24C 109.5 . . ?
H24B C24 H24C 109.5 . . ?
C26 C25 S4 119.1(3) . . ?
C30 C25 S4 121.6(3) . . ?
C30 C25 C26 119.2(4) . . ?
C25 C26 C31 121.6(4) . . ?
C27 C26 C25 118.5(4) . . ?
C27 C26 C31 119.9(4) . . ?
C26 C27 H27 118.4 . . ?
C28 C27 C26 123.2(4) . . ?
C28 C27 H27 118.4 . . ?
C27 C28 C32 121.3(4) . . ?
C29 C28 C27 117.0(4) . . ?
C29 C28 C32 121.7(4) . . ?
C28 C29 H29 119.5 . . ?
C30 C29 C28 121.0(4) . . ?
C30 C29 H29 119.5 . . ?
C25 C30 H30 119.5 . . ?
C29 C30 C25 121.1(4) . . ?
C29 C30 H30 119.5 . . ?
C26 C31 H31A 109.5 . . ?
C26 C31 H31B 109.5 . . ?
C26 C31 H31C 109.5 . . ?
H31A C31 H31B 109.5 . . ?
H31A C31 H31C 109.5 . . ?
H31B C31 H31C 109.5 . . ?
C28 C32 H32A 109.5 . . ?
C28 C32 H32B 109.5 . . ?
C28 C32 H32C 109.5 . . ?
H32A C32 H32B 109.5 . . ?
H32A C32 H32C 109.5 . . ?
H32B C32 H32C 109.5 . . ?
C34 C33 S5 120.9(3) . . ?
C38 C33 S5 119.4(3) . . ?
C38 C33 C34 119.6(4) . . ?
C33 C34 C39 122.2(4) . . ?
C35 C34 C33 118.2(4) . . ?
C35 C34 C39 119.5(4) . . ?
C34 C35 H35 118.8 . . ?
C36 C35 C34 122.5(4) . . ?
C36 C35 H35 118.8 . . ?
C35 C36 C37 118.2(4) . . ?
C35 C36 C40 121.6(4) . . ?
C37 C36 C40 120.2(4) . . ?
C36 C37 H37 119.7 . . ?
C38 C37 C36 120.6(4) . . ?
C38 C37 H37 119.7 . . ?
C33 C38 H38 119.5 . . ?
C37 C38 C33 121.0(4) . . ?
C37 C38 H38 119.5 . . ?
C34 C39 H39A 109.5 . . ?
C34 C39 H39B 109.5 . . ?
C34 C39 H39C 109.5 . . ?
H39A C39 H39B 109.5 . . ?
H39A C39 H39C 109.5 . . ?
H39B C39 H39C 109.5 . . ?
C36 C40 H40A 109.5 . . ?
C36 C40 H40B 109.5 . . ?
C36 C40 H40C 109.5 . . ?
H40A C40 H40B 109.5 . . ?
H40A C40 H40C 109.5 . . ?
H40B C40 H40C 109.5 . . ?
C42 C41 S6 119.1(3) . . ?
C46 C41 S6 122.4(3) . . ?
C46 C41 C42 118.5(4) . . ?
C41 C42 C47 120.9(4) . . ?
C43 C42 C41 118.8(4) . . ?
C43 C42 C47 120.3(4) . . ?
C42 C43 H43 118.3 . . ?
C42 C43 C44 123.3(4) . . ?
C44 C43 H43 118.3 . . ?
C43 C44 C48 121.0(4) . . ?
C45 C44 C43 117.2(4) . . ?
C45 C44 C48 121.7(4) . . ?
C44 C45 H45 119.6 . . ?
C46 C45 C44 120.8(4) . . ?
C46 C45 H45 119.6 . . ?
C41 C46 H46 119.4 . . ?
C45 C46 C41 121.3(4) . . ?
C45 C46 H46 119.4 . . ?
C42 C47 H47A 109.5 . . ?
C42 C47 H47B 109.5 . . ?
C42 C47 H47C 109.5 . . ?
H47A C47 H47B 109.5 . . ?
H47A C47 H47C 109.5 . . ?
H47B C47 H47C 109.5 . . ?
C44 C48 H48A 109.5 . . ?
C44 C48 H48B 109.5 . . ?
C44 C48 H48C 109.5 . . ?
H48A C48 H48B 109.5 . . ?
H48A C48 H48C 109.5 . . ?
H48B C48 H48C 109.5 . . ?
C49 P1 C55 109.85(18) . . ?
C61 P1 C49 111.51(18) . . ?
C61 P1 C55 106.69(17) . . ?
C61 P1 C67 108.98(18) . . ?
C67 P1 C49 108.56(18) . . ?
C67 P1 C55 111.26(17) . . ?
C50 C49 P1 118.5(3) . . ?
C50 C49 C54 120.2(4) . . ?
C54 C49 P1 121.3(3) . . ?
C49 C50 H50 120.4 . . ?
C49 C50 C51 119.2(4) . . ?
C51 C50 H50 120.4 . . ?
C50 C51 H51 119.8 . . ?
C52 C51 C50 120.3(4) . . ?
C52 C51 H51 119.8 . . ?
C51 C52 H52 119.7 . . ?
C53 C52 C51 120.5(4) . . ?
C53 C52 H52 119.7 . . ?
C52 C53 H53 119.9 . . ?
C52 C53 C54 120.2(4) . . ?
C54 C53 H53 119.9 . . ?
C49 C54 H54 120.2 . . ?
C53 C54 C49 119.6(4) . . ?
C53 C54 H54 120.2 . . ?
C56 C55 P1 123.3(3) . . ?
C56 C55 C60 119.5(3) . . ?
C60 C55 P1 117.1(3) . . ?
C55 C56 H56 120.1 . . ?
C57 C56 C55 119.7(3) . . ?
C57 C56 H56 120.1 . . ?
C56 C57 H57 119.7 . . ?
C56 C57 C58 120.6(4) . . ?
C58 C57 H57 119.7 . . ?
C57 C58 H58 120.0 . . ?
C59 C58 C57 120.0(4) . . ?
C59 C58 H58 120.0 . . ?
C58 C59 H59 119.9 . . ?
C58 C59 C60 120.3(4) . . ?
C60 C59 H59 119.9 . . ?
C55 C60 H60 120.1 . . ?
C59 C60 C55 119.9(3) . . ?
C59 C60 H60 120.1 . . ?
C62 C61 P1 116.8(3) . . ?
C66 C61 P1 123.5(3) . . ?
C66 C61 C62 119.7(4) . . ?
C61 C62 H62 119.8 . . ?
C63 C62 C61 120.3(4) . . ?
C63 C62 H62 119.8 . . ?
C62 C63 H63 120.1 . . ?
C64 C63 C62 119.9(4) . . ?
C64 C63 H63 120.1 . . ?
C63 C64 H64 119.9 . . ?
C63 C64 C65 120.2(4) . . ?
C65 C64 H64 119.9 . . ?
C64 C65 H65 119.6 . . ?
C64 C65 C66 120.8(4) . . ?
C66 C65 H65 119.6 . . ?
C61 C66 H66 120.5 . . ?
C65 C66 C61 119.0(4) . . ?
C65 C66 H66 120.5 . . ?
C68 C67 P1 121.1(3) . . ?
C68 C67 C72 119.9(4) . . ?
C72 C67 P1 119.0(3) . . ?
C67 C68 H68 120.1 . . ?
C69 C68 C67 119.8(4) . . ?
C69 C68 H68 120.1 . . ?
C68 C69 H69 119.8 . . ?
C68 C69 C70 120.4(4) . . ?
C70 C69 H69 119.8 . . ?
C69 C70 H70 120.0 . . ?
C71 C70 C69 120.1(4) . . ?
C71 C70 H70 120.0 . . ?
C70 C71 H71 119.9 . . ?
C70 C71 C72 120.3(4) . . ?
C72 C71 H71 119.9 . . ?
C67 C72 H72 120.2 . . ?
C71 C72 C67 119.6(4) . . ?
C71 C72 H72 120.2 . . ?
Cl1 C73 Cl2 115.4(4) . . ?
Cl1 C73 H73A 108.4 . . ?
Cl1 C73 H73B 108.4 . . ?
Cl2 C73 H73A 108.4 . . ?
Cl2 C73 H73B 108.4 . . ?
H73A C73 H73B 107.5 . . ?

loop_
_geom_bond_atom_site_label_1
_geom_bond_atom_site_label_2
_geom_bond_distance
_geom_bond_site_symmetry_2
_geom_bond_publ_flag
Ag1 Cu1 2.9156(6) . ?
Ag1 S1 2.3925(11) . ?
Ag1 Ag2 3.3519(6) . ?
Ag1 Cu2 2.9269(6) . ?
Ag1 Ag3 3.2490(5) . ?
Ag1 S3 2.3860(11) . ?
C1 S1 1.790(4) . ?
C1 C2 1.403(6) . ?
C1 C6 1.388(6) . ?
Cu1 S1 2.2752(12) . ?
Cu1 S2 2.2553(12) . ?
Cu1 Ag2 3.0390(6) . ?
Cu1 Ag3 2.8711(6) . ?
Cu1 S6 2.3209(12) . ?
S2 Ag2 2.3800(11) . ?
S2 C9 1.793(4) . ?
Ag2 Cu2 2.9944(6) . ?
Ag2 S4 2.3791(10) . ?
Cu2 Ag3 2.9423(6) . ?
Cu2 S3 2.3381(11) . ?
Cu2 S4 2.2715(12) . ?
Cu2 S5 2.2758(11) . ?
C2 C3 1.397(6) . ?
C2 C7 1.505(7) . ?
Ag3 S5 2.3874(10) . ?
Ag3 S6 2.3979(10) . ?
S3 C17 1.786(4) . ?
C3 H3 0.9500 . ?
C3 C4 1.390(7) . ?
S4 C25 1.799(4) . ?
C4 C5 1.375(7) . ?
C4 C8 1.515(7) . ?
S5 C33 1.787(4) . ?
C5 H5 0.9500 . ?
C5 C6 1.380(6) . ?
C6 H6 0.9500 . ?
S6 C41 1.783(4) . ?
C7 H7A 0.9800 . ?
C7 H7B 0.9800 . ?
C7 H7C 0.9800 . ?
C8 H8A 0.9800 . ?
C8 H8B 0.9800 . ?
C8 H8C 0.9800 . ?
C9 C10 1.401(6) . ?
C9 C14 1.386(6) . ?
C10 C11 1.383(6) . ?
C10 C15 1.511(6) . ?
C11 H11 0.9500 . ?
C11 C12 1.389(7) . ?
C12 C13 1.372(7) . ?
C12 C16 1.505(7) . ?
C13 H13 0.9500 . ?
C13 C14 1.384(7) . ?
C14 H14 0.9500 . ?
C15 H15A 0.9800 . ?
C15 H15B 0.9800 . ?
C15 H15C 0.9800 . ?
C16 H16A 0.9800 . ?
C16 H16B 0.9800 . ?
C16 H16C 0.9800 . ?
C17 C18 1.406(5) . ?
C17 C22 1.392(5) . ?
C18 C19 1.385(6) . ?
C18 C23 1.505(6) . ?
C19 H19 0.9500 . ?
C19 C20 1.393(6) . ?
C20 C21 1.392(6) . ?
C20 C24 1.496(6) . ?
C21 H21 0.9500 . ?
C21 C22 1.385(6) . ?
C22 H22 0.9500 . ?
C23 H23A 0.9800 . ?
C23 H23B 0.9800 . ?
C23 H23C 0.9800 . ?
C24 H24A 0.9800 . ?
C24 H24B 0.9800 . ?
C24 H24C 0.9800 . ?
C25 C26 1.396(6) . ?
C25 C30 1.391(6) . ?
C26 C27 1.394(6) . ?
C26 C31 1.504(6) . ?
C27 H27 0.9500 . ?
C27 C28 1.393(7) . ?
C28 C29 1.391(6) . ?
C28 C32 1.500(6) . ?
C29 H29 0.9500 . ?
C29 C30 1.388(6) . ?
C30 H30 0.9500 . ?
C31 H31A 0.9800 . ?
C31 H31B 0.9800 . ?
C31 H31C 0.9800 . ?
C32 H32A 0.9800 . ?
C32 H32B 0.9800 . ?
C32 H32C 0.9800 . ?
C33 C34 1.400(6) . ?
C33 C38 1.393(6) . ?
C34 C35 1.396(6) . ?
C34 C39 1.509(6) . ?
C35 H35 0.9500 . ?
C35 C36 1.388(6) . ?
C36 C37 1.389(6) . ?
C36 C40 1.504(6) . ?
C37 H37 0.9500 . ?
C37 C38 1.381(6) . ?
C38 H38 0.9500 . ?
C39 H39A 0.9800 . ?
C39 H39B 0.9800 . ?
C39 H39C 0.9800 . ?
C40 H40A 0.9800 . ?
C40 H40B 0.9800 . ?
C40 H40C 0.9800 . ?
C41 C42 1.403(5) . ?
C41 C46 1.400(6) . ?
C42 C43 1.382(6) . ?
C42 C47 1.503(5) . ?
C43 H43 0.9500 . ?
C43 C44 1.394(6) . ?
C44 C45 1.388(6) . ?
C44 C48 1.501(6) . ?
C45 H45 0.9500 . ?
C45 C46 1.388(6) . ?
C46 H46 0.9500 . ?
C47 H47A 0.9800 . ?
C47 H47B 0.9800 . ?
C47 H47C 0.9800 . ?
C48 H48A 0.9800 . ?
C48 H48B 0.9800 . ?
C48 H48C 0.9800 . ?
P1 C49 1.798(4) . ?
P1 C55 1.799(4) . ?
P1 C61 1.793(4) . ?
P1 C67 1.794(4) . ?
C49 C50 1.390(6) . ?
C49 C54 1.394(6) . ?
C50 H50 0.9500 . ?
C50 C51 1.391(6) . ?
C51 H51 0.9500 . ?
C51 C52 1.385(7) . ?
C52 H52 0.9500 . ?
C52 C53 1.367(7) . ?
C53 H53 0.9500 . ?
C53 C54 1.392(6) . ?
C54 H54 0.9500 . ?
C55 C56 1.393(5) . ?
C55 C60 1.401(5) . ?
C56 H56 0.9500 . ?
C56 C57 1.382(5) . ?
C57 H57 0.9500 . ?
C57 C58 1.384(6) . ?
C58 H58 0.9500 . ?
C58 C59 1.379(6) . ?
C59 H59 0.9500 . ?
C59 C60 1.384(5) . ?
C60 H60 0.9500 . ?
C61 C62 1.396(6) . ?
C61 C66 1.395(5) . ?
C62 H62 0.9500 . ?
C62 C63 1.387(6) . ?
C63 H63 0.9500 . ?
C63 C64 1.374(6) . ?
C64 H64 0.9500 . ?
C64 C65 1.381(7) . ?
C65 H65 0.9500 . ?
C65 C66 1.391(6) . ?
C66 H66 0.9500 . ?
C67 C68 1.392(5) . ?
C67 C72 1.395(5) . ?
C68 H68 0.9500 . ?
C68 C69 1.378(6) . ?
C69 H69 0.9500 . ?
C69 C70 1.385(7) . ?
C70 H70 0.9500 . ?
C70 C71 1.379(6) . ?
C71 H71 0.9500 . ?
C71 C72 1.384(6) . ?
C72 H72 0.9500 . ?
Cl1 C73 1.718(10) . ?
Cl2 C73 1.739(11) . ?
C73 H73A 0.9900 . ?
C73 H73B 0.9900 . ?

loop_
_geom_torsion_atom_site_label_1
_geom_torsion_atom_site_label_2
_geom_torsion_atom_site_label_3
_geom_torsion_atom_site_label_4
_geom_torsion
_geom_torsion_site_symmetry_1
_geom_torsion_site_symmetry_2
_geom_torsion_site_symmetry_3
_geom_torsion_site_symmetry_4
_geom_torsion_publ_flag
Ag1 S3 C17 C18 -179.1(2) . . . . ?
Ag1 S3 C17 C22 4.2(4) . . . . ?
C1 C2 C3 C4 -1.5(6) . . . . ?
Cu1 S2 C9 C10 161.0(3) . . . . ?
Cu1 S2 C9 C14 -22.5(4) . . . . ?
Cu1 S6 C41 C42 -116.8(3) . . . . ?
Cu1 S6 C41 C46 65.3(3) . . . . ?
S1 C1 C2 C3 177.2(3) . . . . ?
S1 C1 C2 C7 -2.7(6) . . . . ?
S1 C1 C6 C5 -175.9(4) . . . . ?
S2 C9 C10 C11 173.7(3) . . . . ?
S2 C9 C10 C15 -6.7(6) . . . . ?
S2 C9 C14 C13 -175.3(4) . . . . ?
Ag2 S2 C9 C10 73.0(3) . . . . ?
Ag2 S2 C9 C14 -110.6(3) . . . . ?
Ag2 S4 C25 C26 88.6(3) . . . . ?
Ag2 S4 C25 C30 -95.3(3) . . . . ?
Cu2 S3 C17 C18 -97.6(3) . . . . ?
Cu2 S3 C17 C22 85.7(3) . . . . ?
Cu2 S4 C25 C26 174.8(3) . . . . ?
Cu2 S4 C25 C30 -9.1(4) . . . . ?
Cu2 S5 C33 C34 154.3(3) . . . . ?
Cu2 S5 C33 C38 -29.9(4) . . . . ?
C2 C1 S1 Ag1 57.9(3) . . . . ?
C2 C1 S1 Cu1 139.7(3) . . . . ?
C2 C1 C6 C5 -0.2(6) . . . . ?
C2 C3 C4 C5 -0.1(7) . . . . ?
C2 C3 C4 C8 178.2(4) . . . . ?
Ag3 S5 C33 C34 70.3(3) . . . . ?
Ag3 S5 C33 C38 -114.0(3) . . . . ?
Ag3 S6 C41 C42 163.7(3) . . . . ?
Ag3 S6 C41 C46 -14.1(4) . . . . ?
S3 C17 C18 C19 -179.3(3) . . . . ?
S3 C17 C18 C23 -0.7(5) . . . . ?
S3 C17 C22 C21 177.2(3) . . . . ?
C3 C4 C5 C6 1.6(7) . . . . ?
S4 C25 C26 C27 174.9(3) . . . . ?
S4 C25 C26 C31 -4.6(6) . . . . ?
S4 C25 C30 C29 -174.4(3) . . . . ?
C4 C5 C6 C1 -1.5(7) . . . . ?
S5 C33 C34 C35 174.5(3) . . . . ?
S5 C33 C34 C39 -9.3(6) . . . . ?
S5 C33 C38 C37 -175.2(3) . . . . ?
C6 C1 S1 Ag1 -126.5(3) . . . . ?
C6 C1 S1 Cu1 -44.7(4) . . . . ?
C6 C1 C2 C3 1.6(6) . . . . ?
C6 C1 C2 C7 -178.3(4) . . . . ?
S6 C41 C42 C43 179.2(3) . . . . ?
S6 C41 C42 C47 -1.4(5) . . . . ?
S6 C41 C46 C45 179.5(3) . . . . ?
C7 C2 C3 C4 178.4(4) . . . . ?
C8 C4 C5 C6 -176.7(5) . . . . ?
C9 C10 C11 C12 2.4(7) . . . . ?
C10 C9 C14 C13 1.3(7) . . . . ?
C10 C11 C12 C13 -0.2(8) . . . . ?
C10 C11 C12 C16 179.5(5) . . . . ?
C11 C12 C13 C14 -1.5(8) . . . . ?
C12 C13 C14 C9 1.0(8) . . . . ?
C14 C9 C10 C11 -2.9(6) . . . . ?
C14 C9 C10 C15 176.8(4) . . . . ?
C15 C10 C11 C12 -177.2(5) . . . . ?
C16 C12 C13 C14 178.8(5) . . . . ?
C17 C18 C19 C20 3.8(6) . . . . ?
C18 C17 C22 C21 0.6(6) . . . . ?
C18 C19 C20 C21 -2.7(6) . . . . ?
C18 C19 C20 C24 177.7(4) . . . . ?
C19 C20 C21 C22 0.5(6) . . . . ?
C20 C21 C22 C17 0.5(6) . . . . ?
C22 C17 C18 C19 -2.6(5) . . . . ?
C22 C17 C18 C23 176.0(4) . . . . ?
C23 C18 C19 C20 -174.9(4) . . . . ?
C24 C20 C21 C22 -179.9(4) . . . . ?
C25 C26 C27 C28 -0.7(6) . . . . ?
C26 C25 C30 C29 1.8(6) . . . . ?
C26 C27 C28 C29 2.2(6) . . . . ?
C26 C27 C28 C32 -176.0(4) . . . . ?
C27 C28 C29 C30 -1.7(6) . . . . ?
C28 C29 C30 C25 -0.2(6) . . . . ?
C30 C25 C26 C27 -1.3(6) . . . . ?
C30 C25 C26 C31 179.1(4) . . . . ?
C31 C26 C27 C28 178.8(4) . . . . ?
C32 C28 C29 C30 176.4(4) . . . . ?
C33 C34 C35 C36 1.6(6) . . . . ?
C34 C33 C38 C37 0.6(6) . . . . ?
C34 C35 C36 C37 -1.3(7) . . . . ?
C34 C35 C36 C40 177.0(4) . . . . ?
C35 C36 C37 C38 0.6(7) . . . . ?
C36 C37 C38 C33 -0.3(7) . . . . ?
C38 C33 C34 C35 -1.3(6) . . . . ?
C38 C33 C34 C39 175.0(4) . . . . ?
C39 C34 C35 C36 -174.7(4) . . . . ?
C40 C36 C37 C38 -177.7(4) . . . . ?
C41 C42 C43 C44 2.8(6) . . . . ?
C42 C41 C46 C45 1.6(6) . . . . ?
C42 C43 C44 C45 -1.4(6) . . . . ?
C42 C43 C44 C48 176.2(4) . . . . ?
C43 C44 C45 C46 0.1(7) . . . . ?
C44 C45 C46 C41 -0.2(7) . . . . ?
C46 C41 C42 C43 -2.8(6) . . . . ?
C46 C41 C42 C47 176.5(4) . . . . ?
C47 C42 C43 C44 -176.5(4) . . . . ?
C48 C44 C45 C46 -177.5(4) . . . . ?
P1 C49 C50 C51 -179.6(3) . . . . ?
P1 C49 C54 C53 -179.7(3) . . . . ?
P1 C55 C56 C57 -178.8(3) . . . . ?
P1 C55 C60 C59 178.9(3) . . . . ?
P1 C61 C62 C63 178.5(4) . . . . ?
P1 C61 C66 C65 -179.1(3) . . . . ?
P1 C67 C68 C69 -178.9(4) . . . . ?
P1 C67 C72 C71 -178.7(3) . . . . ?
C49 P1 C55 C56 110.4(3) . . . . ?
C49 P1 C55 C60 -69.2(3) . . . . ?
C49 P1 C61 C62 163.6(3) . . . . ?
C49 P1 C61 C66 -17.6(4) . . . . ?
C49 P1 C67 C68 112.9(4) . . . . ?
C49 P1 C67 C72 -65.8(4) . . . . ?
C49 C50 C51 C52 -1.2(7) . . . . ?
C50 C49 C54 C53 -0.9(6) . . . . ?
C50 C51 C52 C53 0.1(7) . . . . ?
C51 C52 C53 C54 0.6(7) . . . . ?
C52 C53 C54 C49 -0.2(7) . . . . ?
C54 C49 C50 C51 1.6(6) . . . . ?
C55 P1 C49 C50 -174.9(3) . . . . ?
C55 P1 C49 C54 3.9(4) . . . . ?
C55 P1 C61 C62 43.6(4) . . . . ?
C55 P1 C61 C66 -137.6(3) . . . . ?
C55 P1 C67 C68 -126.1(3) . . . . ?
C55 P1 C67 C72 55.2(4) . . . . ?
C55 C56 C57 C58 0.3(6) . . . . ?
C56 C55 C60 C59 -0.7(6) . . . . ?
C56 C57 C58 C59 -1.3(6) . . . . ?
C57 C58 C59 C60 1.3(6) . . . . ?
C58 C59 C60 C55 -0.3(6) . . . . ?
C60 C55 C56 C57 0.7(6) . . . . ?
C61 P1 C49 C50 67.0(4) . . . . ?
C61 P1 C49 C54 -114.2(3) . . . . ?
C61 P1 C55 C56 -128.6(3) . . . . ?
C61 P1 C55 C60 51.9(3) . . . . ?
C61 P1 C67 C68 -8.7(4) . . . . ?
C61 P1 C67 C72 172.6(3) . . . . ?
C61 C62 C63 C64 0.3(7) . . . . ?
C62 C61 C66 C65 -0.3(6) . . . . ?
C62 C63 C64 C65 0.4(7) . . . . ?
C63 C64 C65 C66 -1.0(7) . . . . ?
C64 C65 C66 C61 1.0(7) . . . . ?
C66 C61 C62 C63 -0.3(6) . . . . ?
C67 P1 C49 C50 -53.1(4) . . . . ?
C67 P1 C49 C54 125.8(3) . . . . ?
C67 P1 C55 C56 -9.8(4) . . . . ?
C67 P1 C55 C60 170.6(3) . . . . ?
C67 P1 C61 C62 -76.6(3) . . . . ?
C67 P1 C61 C66 102.2(4) . . . . ?
C67 C68 C69 C70 -1.5(7) . . . . ?
C68 C67 C72 C71 2.6(6) . . . . ?
C68 C69 C70 C71 1.0(8) . . . . ?
C69 C70 C71 C72 1.4(7) . . . . ?
C70 C71 C72 C67 -3.1(6) . . . . ?
C72 C67 C68 C69 -0.2(7) . . . . ?
